data_7239939
loop_
_publ_author_name
'Chen, Guowei'
'Chen, Wen-Cheng'
'Ji, Shaomin'
'Zhou, Peiqi'
'CAI, Ning'
'zhan, yingying'
'Liang, Hui'
'Tan, Jihua'
'Pan, Chengqiang'
'Huo, Yanping'

_publ_section_title
;
 Polymorphic mechanoresponsive luminescent material based on
 fluorene-phenanthroimidazole hybrid by modulation of intramolecular
 conformation and intermolecular interaction
;
_journal_name_full CrystEngComm
_journal_paper_doi 10.1039/D0CE00006J
_journal_year 2020
_chemical_formula_sum 'C53 H35 Cl2 N2'
_chemical_formula_weight 770.73
_chemical_properties_physical Light-sensitive
_space_group_crystal_system triclinic
_space_group_IT_number 2
_space_group_name_Hall '-P 1'
_space_group_name_H-M_alt 'P -1'
_atom_sites_solution_hydrogens geom
_audit_creation_method SHELXL-2014/7
_audit_update_record
;
2018-06-02 deposited with the CCDC.	2020-02-14 downloaded from the CCDC.
;
_cell_angle_alpha 77.628(4)
_cell_angle_beta 86.612(4)
_cell_angle_gamma 68.539(6)
_cell_formula_units_Z 2
_cell_length_a 11.8562(8)
_cell_length_b 13.4286(9)
_cell_length_c 13.4659(5)
_cell_measurement_reflns_used 4052
_cell_measurement_temperature 150(2)
_cell_measurement_theta_max 73.1250
_cell_measurement_theta_min 3.3360
_cell_volume 1948.5(2)
_computing_structure_refinement 'SHELXL-2014/7 (Sheldrick, 2014)'
_diffrn_ambient_temperature 150(2)
_diffrn_measured_fraction_theta_full 0.973
_diffrn_measured_fraction_theta_max 0.973
_diffrn_measurement_device_type bruker-CCD
_diffrn_radiation_type CuK\a
_diffrn_radiation_wavelength 1.54184
_diffrn_reflns_av_R_equivalents 0.1042
_diffrn_reflns_av_unetI/netI 0.1178
_diffrn_reflns_Laue_measured_fraction_full 0.973
_diffrn_reflns_Laue_measured_fraction_max 0.973
_diffrn_reflns_limit_h_max 11
_diffrn_reflns_limit_h_min -14
_diffrn_reflns_limit_k_max 14
_diffrn_reflns_limit_k_min -15
_diffrn_reflns_limit_l_max 15
_diffrn_reflns_limit_l_min -15
_diffrn_reflns_number 11971
_diffrn_reflns_point_group_measured_fraction_full 0.973
_diffrn_reflns_point_group_measured_fraction_max 0.973
_diffrn_reflns_theta_full 65.999
_diffrn_reflns_theta_max 65.999
_diffrn_reflns_theta_min 3.361
_exptl_absorpt_coefficient_mu 1.808
_exptl_crystal_colour yellow
_exptl_crystal_density_diffrn 1.314
_exptl_crystal_description block
_exptl_crystal_F_000 802
_exptl_crystal_preparation Luminescent
_exptl_crystal_size_max 0.190
_exptl_crystal_size_mid 0.180
_exptl_crystal_size_min 0.170
_refine_diff_density_max 1.028
_refine_diff_density_min -0.811
_refine_diff_density_rms 0.134
_refine_ls_extinction_method none
_refine_ls_goodness_of_fit_ref 1.076
_refine_ls_hydrogen_treatment constr
_refine_ls_matrix_type full
_refine_ls_number_parameters 514
_refine_ls_number_reflns 6591
_refine_ls_number_restraints 0
_refine_ls_restrained_S_all 1.076
_refine_ls_R_factor_all 0.1832
_refine_ls_R_factor_gt 0.1254
_refine_ls_shift/su_max 0.000
_refine_ls_shift/su_mean 0.000
_refine_ls_structure_factor_coef Fsqd
_refine_ls_weighting_details 'w=1/[\s^2^(Fo^2^)+(0.0021P)^2^+16.3240P] where P=(Fo^2^+2Fc^2^)/3'
_refine_ls_weighting_scheme calc
_refine_ls_wR_factor_gt 0.2505
_refine_ls_wR_factor_ref 0.2946
_reflns_Friedel_coverage 0.000
_reflns_number_gt 4001
_reflns_number_total 6591
_reflns_threshold_expression 'I > 2\s(I)'
_cod_data_source_file d0ce00006j2.cif
_cod_data_source_block ww
_cod_database_code 7239939
_shelx_shelxl_version_number 2014/7
_shelx_space_group_comment
;
The symmetry employed for this shelxl refinement is uniquely defined
by the following loop, which should always be used as a source of
symmetry information in preference to the above space-group names.
They are only intended as comments.
;
_shelx_estimated_absorpt_t_min 0.725
_shelx_estimated_absorpt_t_max 0.749

loop_
_space_group_symop_operation_xyz
'x, y, z'
'-x, -y, -z'

loop_
_atom_site_label
_atom_site_type_symbol
_atom_site_fract_x
_atom_site_fract_y
_atom_site_fract_z
_atom_site_U_iso_or_equiv
_atom_site_adp_type
_atom_site_occupancy
_atom_site_site_symmetry_order
_atom_site_calc_flag
_atom_site_refinement_flags_posn
_atom_site_refinement_flags_adp
_atom_site_refinement_flags_occupancy
_atom_site_disorder_assembly
_atom_site_disorder_group
N3 N -0.2068(4) 0.5258(3) 0.4462(3) 0.0330(10) Uani 1 1 d . . . . .
N6 N -0.0470(4) 0.3728(3) 0.4407(3) 0.0353(11) Uani 1 1 d . . . . .
H6 H 0.0222 0.3269 0.4237 0.042 Uiso 1 1 calc R U . . .
C33 C 0.1670(5) 0.7055(4) 0.0193(3) 0.0355(13) Uani 1 1 d . . . . .
H33 H 0.1969 0.7131 0.0801 0.043 Uiso 1 1 calc R U . . .
C1 C -0.1213(4) 0.3526(4) 0.5203(3) 0.0323(12) Uani 1 1 d . . . . .
C41 C 0.4986(4) 0.6265(4) -0.0696(3) 0.0330(12) Uani 1 1 d . . . . .
H41 H 0.4687 0.5894 -0.1079 0.040 Uiso 1 1 calc R U . . .
C51 C 0.2702(5) 0.9015(4) -0.0499(4) 0.0380(13) Uani 1 1 d . . . . .
C28 C 0.0821(5) 0.6558(4) 0.0240(3) 0.0352(13) Uani 1 1 d . . . . .
C8 C -0.2863(5) 0.3495(4) 0.6784(3) 0.0334(12) Uani 1 1 d . . . . .
C23 C -0.1338(5) 0.6011(4) 0.2256(4) 0.0388(13) Uani 1 1 d . . . . .
H23 H -0.2190 0.6213 0.2332 0.047 Uiso 1 1 calc R U . . .
C52 C 0.3012(5) 0.7984(4) -0.0975(3) 0.0379(13) Uani 1 1 d . . . . .
C45 C 0.4712(5) 0.7843(4) 0.0038(3) 0.0358(13) Uani 1 1 d . . . . .
C25 C 0.0343(4) 0.6143(4) 0.1230(3) 0.0348(12) Uani 1 1 d . . . . .
C31 C 0.1653(5) 0.7301(4) -0.1646(3) 0.0359(13) Uani 1 1 d . . . . .
C21 C -0.1040(4) 0.4774(4) 0.3959(3) 0.0301(11) Uani 1 1 d . . . . .
C15 C -0.2830(4) 0.6397(4) 0.4194(3) 0.0352(13) Uani 1 1 d . . . . .
C29 C 0.0401(5) 0.6437(4) -0.0661(4) 0.0404(13) Uani 1 1 d . . . . .
H29 H -0.0184 0.6101 -0.0628 0.048 Uiso 1 1 calc R U . . .
C13 C -0.3058(4) 0.4489(4) 0.6057(3) 0.0306(12) Uani 1 1 d . . . . .
C7 C -0.1853(4) 0.2487(4) 0.6674(3) 0.0333(12) Uani 1 1 d . . . . .
C22 C -0.0580(5) 0.5311(4) 0.3031(3) 0.0380(13) Uani 1 1 d . . . . .
C2 C -0.0987(4) 0.2505(4) 0.5903(3) 0.0333(12) Uani 1 1 d . . . . .
C32 C 0.2083(5) 0.7440(4) -0.0747(3) 0.0363(13) Uani 1 1 d . . . . .
C40 C 0.4244(4) 0.7309(4) -0.0555(3) 0.0332(12) Uani 1 1 d . . . . .
C34 C 0.2249(5) 0.7768(4) -0.2510(3) 0.0356(13) Uani 1 1 d . . . . .
C6 C -0.1639(5) 0.1480(4) 0.7359(4) 0.0427(14) Uani 1 1 d . . . . .
H6A H -0.2166 0.1448 0.7915 0.051 Uiso 1 1 calc R U . . .
C14 C -0.2171(4) 0.4449(4) 0.5280(3) 0.0320(12) Uani 1 1 d . . . . .
C3 C -0.0022(5) 0.1553(4) 0.5806(4) 0.0421(14) Uani 1 1 d . . . . .
H3 H 0.0517 0.1574 0.5258 0.050 Uiso 1 1 calc R U . . .
C46 C 0.3735(5) 0.8887(4) 0.0077(3) 0.0371(13) Uani 1 1 d . . . . .
C27 C 0.0668(4) 0.5030(4) 0.2935(3) 0.0342(12) Uani 1 1 d . . . . .
H27 H 0.1202 0.4555 0.3478 0.041 Uiso 1 1 calc R U . . .
C11 C -0.4796(5) 0.5405(4) 0.6994(4) 0.0425(15) Uani 1 1 d . . . . .
H11 H -0.5457 0.6048 0.7065 0.051 Uiso 1 1 calc R U . . .
C26 C 0.1126(5) 0.5458(4) 0.2027(3) 0.0372(13) Uani 1 1 d . . . . .
H26 H 0.1975 0.5278 0.1958 0.045 Uiso 1 1 calc R U . . .
C44 C 0.5863(5) 0.7351(4) 0.0430(4) 0.0425(14) Uani 1 1 d . . . . .
H44 H 0.6176 0.7715 0.0811 0.051 Uiso 1 1 calc R U . . .
C43 C 0.6581(5) 0.6319(5) 0.0275(4) 0.0463(16) Uani 1 1 d . . . . .
H43 H 0.7383 0.5976 0.0552 0.056 Uiso 1 1 calc R U . . .
C10 C -0.4625(5) 0.4422(4) 0.7687(4) 0.0426(13) Uani 1 1 d . . . . .
H10 H -0.5150 0.4399 0.8246 0.051 Uiso 1 1 calc R U . . .
C35 C 0.2188(5) 0.7793(4) -0.3538(4) 0.0406(14) Uani 1 1 d . . . . .
H35 H 0.1677 0.7492 -0.3785 0.049 Uiso 1 1 calc R U . . .
C39 C 0.3021(5) 0.8217(4) -0.2139(4) 0.0361(13) Uani 1 1 d . . . . .
C30 C 0.0824(5) 0.6798(4) -0.1604(4) 0.0437(15) Uani 1 1 d . . . . .
H30 H 0.0545 0.6699 -0.2209 0.052 Uiso 1 1 calc R U . . .
C9 C -0.3699(5) 0.3498(4) 0.7553(4) 0.0375(13) Uani 1 1 d . . . . .
H9 H -0.3620 0.2826 0.8005 0.045 Uiso 1 1 calc R U . . .
C12 C -0.4013(5) 0.5440(4) 0.6215(4) 0.0409(14) Uani 1 1 d . . . . .
H12 H -0.4114 0.6120 0.5769 0.049 Uiso 1 1 calc R U . . .
C4 C 0.0166(5) 0.0582(4) 0.6491(4) 0.0462(16) Uani 1 1 d . . . . .
H4 H 0.0861 -0.0050 0.6454 0.055 Uiso 1 1 calc R U . . .
C24 C -0.0891(5) 0.6432(4) 0.1361(4) 0.0410(14) Uani 1 1 d . . . . .
H24 H -0.1436 0.6924 0.0832 0.049 Uiso 1 1 calc R U . . .
C20 C -0.2346(5) 0.7180(4) 0.4218(4) 0.0422(14) Uani 1 1 d . . . . .
H20 H -0.1535 0.6971 0.4450 0.051 Uiso 1 1 calc R U . . .
C42 C 0.6116(5) 0.5785(4) -0.0293(4) 0.0440(15) Uani 1 1 d . . . . .
H42 H 0.6607 0.5076 -0.0394 0.053 Uiso 1 1 calc R U . . .
C47 C 0.3670(6) 0.9705(4) 0.0608(4) 0.0517(16) Uani 1 1 d . . . . .
H47 H 0.4344 0.9643 0.0997 0.062 Uiso 1 1 calc R U . . .
C17 C -0.4734(5) 0.7797(4) 0.3541(4) 0.0484(16) Uani 1 1 d . . . . .
H17 H -0.5553 0.8008 0.3329 0.058 Uiso 1 1 calc R U . . .
C37 C 0.3653(5) 0.8695(5) -0.3833(4) 0.0512(16) Uani 1 1 d . . . . .
H37 H 0.4144 0.8995 -0.4290 0.061 Uiso 1 1 calc R U . . .
C16 C -0.4001(5) 0.6681(4) 0.3844(4) 0.0388(13) Uani 1 1 d . . . . .
H16 H -0.4312 0.6130 0.3807 0.047 Uiso 1 1 calc R U . . .
C38 C 0.3696(5) 0.8683(4) -0.2803(4) 0.0435(14) Uani 1 1 d . . . . .
H38 H 0.4195 0.8998 -0.2559 0.052 Uiso 1 1 calc R U . . .
C50 C 0.1647(6) 0.9884(4) -0.0551(4) 0.0494(16) Uani 1 1 d . . . . .
H50 H 0.0972 0.9953 -0.0943 0.059 Uiso 1 1 calc R U . . .
C5 C -0.0704(5) 0.0552(4) 0.7251(4) 0.0473(16) Uani 1 1 d . . . . .
H5 H -0.0635 -0.0124 0.7691 0.057 Uiso 1 1 calc R U . . .
C36 C 0.2879(6) 0.8264(5) -0.4205(4) 0.0508(17) Uani 1 1 d . . . . .
H36 H 0.2833 0.8295 -0.4913 0.061 Uiso 1 1 calc R U . . .
C48 C 0.2622(6) 1.0579(4) 0.0549(4) 0.0525(16) Uani 1 1 d . . . . .
H48 H 0.2582 1.1142 0.0890 0.063 Uiso 1 1 calc R U . . .
C19 C -0.3063(6) 0.8289(5) 0.3896(5) 0.0518(17) Uani 1 1 d . . . . .
H19 H -0.2741 0.8838 0.3909 0.062 Uiso 1 1 calc R U . . .
C49 C 0.1595(6) 1.0689(4) 0.0007(4) 0.0548(18) Uani 1 1 d . . . . .
H49 H 0.0866 1.1300 0.0011 0.066 Uiso 1 1 calc R U . . .
C18 C -0.4238(6) 0.8578(4) 0.3560(5) 0.0512(17) Uani 1 1 d . . . . .
H18 H -0.4717 0.9330 0.3336 0.061 Uiso 1 1 calc R U . . .
Cl1 Cl 0.2889(2) 0.25295(16) 0.22596(16) 0.0893(6) Uani 1 1 d . . . . .
Cl2 Cl 0.2511(3) 0.07302(17) 0.36833(19) 0.1106(8) Uani 1 1 d . . . . .
C53 C 0.2235(11) 0.2057(8) 0.3281(7) 0.171(5) Uani 1 1 d . . . . .
H53A H 0.1348 0.2422 0.3161 0.205 Uiso 1 1 calc R U . . .
H53B H 0.2440 0.2319 0.3854 0.205 Uiso 1 1 calc R U . . .

loop_
_atom_site_aniso_label
_atom_site_aniso_U_11
_atom_site_aniso_U_22
_atom_site_aniso_U_33
_atom_site_aniso_U_23
_atom_site_aniso_U_13
_atom_site_aniso_U_12
N3 0.044(2) 0.0300(19) 0.0135(16) 0.0072(14) 0.0038(15) -0.0077(16)
N6 0.034(2) 0.0317(19) 0.0271(18) 0.0008(16) 0.0132(16) -0.0030(16)
C33 0.043(3) 0.030(2) 0.021(2) 0.0012(18) 0.0171(18) -0.0044(19)
C1 0.042(2) 0.037(2) 0.0173(19) -0.0056(17) 0.0082(18) -0.0149(18)
C41 0.042(3) 0.028(2) 0.0190(19) -0.0011(17) 0.0110(18) -0.0050(19)
C51 0.042(3) 0.029(2) 0.029(2) 0.0036(19) 0.0180(19) -0.0053(19)
C28 0.043(3) 0.029(2) 0.020(2) 0.0016(18) 0.0170(18) -0.0033(19)
C8 0.044(3) 0.032(2) 0.0182(19) 0.0006(17) 0.0085(18) -0.0102(18)
C23 0.044(3) 0.039(2) 0.031(2) -0.0058(19) 0.016(2) -0.0145(19)
C52 0.049(3) 0.032(2) 0.021(2) 0.0016(18) 0.0141(19) -0.007(2)
C45 0.041(2) 0.032(2) 0.025(2) 0.0038(18) 0.0128(19) -0.0089(19)
C25 0.043(3) 0.029(2) 0.025(2) -0.0010(18) 0.0174(19) -0.0100(18)
C31 0.049(3) 0.027(2) 0.019(2) 0.0009(17) 0.0156(19) -0.005(2)
C21 0.034(2) 0.035(2) 0.0141(18) 0.0027(17) 0.0071(17) -0.0094(18)
C15 0.034(2) 0.031(2) 0.024(2) 0.0048(18) 0.0090(18) 0.0013(19)
C29 0.045(3) 0.039(2) 0.032(2) -0.002(2) 0.015(2) -0.015(2)
C13 0.035(2) 0.032(2) 0.0173(19) -0.0023(17) 0.0062(17) -0.0047(18)
C7 0.034(2) 0.034(2) 0.023(2) 0.0003(18) 0.0054(18) -0.0059(18)
C22 0.052(3) 0.028(2) 0.027(2) -0.0033(18) 0.019(2) -0.0112(19)
C2 0.034(2) 0.035(2) 0.022(2) -0.0007(18) 0.0035(18) -0.0058(18)
C32 0.049(3) 0.025(2) 0.019(2) 0.0035(17) 0.0144(19) -0.002(2)
C40 0.040(2) 0.032(2) 0.021(2) -0.0005(17) 0.0168(18) -0.0112(18)
C34 0.041(3) 0.032(2) 0.026(2) -0.0025(18) 0.0148(19) -0.0076(19)
C6 0.057(3) 0.041(3) 0.022(2) 0.001(2) 0.010(2) -0.015(2)
C14 0.038(2) 0.030(2) 0.019(2) 0.0010(17) 0.0065(18) -0.0074(18)
C3 0.046(3) 0.036(3) 0.034(2) -0.002(2) 0.014(2) -0.007(2)
C46 0.045(3) 0.031(2) 0.025(2) 0.0038(18) 0.0145(19) -0.0093(19)
C27 0.036(2) 0.036(2) 0.020(2) 0.0014(18) 0.0066(18) -0.0056(19)
C11 0.045(3) 0.039(3) 0.027(2) -0.004(2) 0.013(2) 0.000(2)
C26 0.042(3) 0.034(2) 0.027(2) -0.0006(19) 0.0124(19) -0.0093(19)
C44 0.043(3) 0.047(3) 0.033(2) -0.001(2) 0.014(2) -0.016(2)
C43 0.037(3) 0.046(3) 0.037(3) 0.009(2) 0.006(2) -0.004(2)
C10 0.054(3) 0.051(3) 0.028(2) -0.0167(19) 0.024(2) -0.023(2)
C35 0.048(3) 0.035(2) 0.025(2) 0.000(2) 0.007(2) -0.004(2)
C39 0.039(2) 0.031(2) 0.029(2) -0.0017(19) 0.0158(19) -0.0071(19)
C30 0.051(3) 0.040(3) 0.030(2) 0.000(2) 0.017(2) -0.011(2)
C9 0.043(3) 0.036(2) 0.030(2) -0.0020(19) 0.009(2) -0.0138(19)
C12 0.050(3) 0.035(2) 0.027(2) -0.001(2) 0.007(2) -0.007(2)
C4 0.047(3) 0.040(3) 0.037(3) 0.002(2) 0.009(2) -0.005(2)
C24 0.052(3) 0.038(2) 0.029(2) 0.001(2) 0.010(2) -0.017(2)
C20 0.046(3) 0.033(2) 0.041(3) 0.002(2) 0.004(2) -0.013(2)
C42 0.050(3) 0.036(3) 0.035(2) -0.002(2) 0.021(2) -0.009(2)
C47 0.080(4) 0.044(3) 0.031(2) -0.007(2) 0.017(2) -0.025(2)
C17 0.045(3) 0.041(3) 0.043(3) 0.009(2) 0.009(2) -0.008(2)
C37 0.062(3) 0.044(3) 0.035(3) 0.006(2) 0.026(2) -0.016(2)
C16 0.047(3) 0.035(2) 0.028(2) 0.002(2) 0.004(2) -0.013(2)
C38 0.046(3) 0.040(3) 0.036(3) 0.004(2) 0.011(2) -0.014(2)
C50 0.064(3) 0.034(3) 0.037(3) 0.002(2) 0.016(2) -0.011(2)
C5 0.053(3) 0.034(3) 0.040(3) 0.003(2) 0.010(2) -0.006(2)
C36 0.069(4) 0.045(3) 0.025(2) -0.004(2) 0.024(2) -0.011(3)
C48 0.073(4) 0.036(3) 0.048(3) -0.015(2) 0.027(3) -0.019(2)
C19 0.050(3) 0.037(3) 0.060(3) -0.001(3) -0.001(3) -0.011(2)
C49 0.066(4) 0.029(3) 0.053(3) -0.003(2) 0.024(3) -0.005(2)
C18 0.052(3) 0.027(3) 0.056(3) 0.008(2) 0.000(3) -0.002(2)
Cl1 0.1012(12) 0.0728(10) 0.0959(12) -0.0285(9) 0.0479(10) -0.0346(9)
Cl2 0.1585(19) 0.0655(10) 0.1061(14) -0.0271(10) 0.0583(13) -0.0419(11)
C53 0.206(10) 0.077(6) 0.115(6) 0.026(5) 0.104(5) 0.039(6)

loop_
_atom_type_symbol
_atom_type_description
_atom_type_scat_dispersion_real
_atom_type_scat_dispersion_imag
_atom_type_scat_source
C C 0.0181 0.0091 'International Tables Vol C Tables 4.2.6.8 and 6.1.1.4'
H H 0.0000 0.0000 'International Tables Vol C Tables 4.2.6.8 and 6.1.1.4'
Cl Cl 0.3639 0.7018 'International Tables Vol C Tables 4.2.6.8 and 6.1.1.4'
N N 0.0311 0.0180 'International Tables Vol C Tables 4.2.6.8 and 6.1.1.4'

loop_
_geom_angle_atom_site_label_1
_geom_angle_atom_site_label_2
_geom_angle_atom_site_label_3
_geom_angle
_geom_angle_site_symmetry_1
_geom_angle_site_symmetry_3
_geom_angle_publ_flag
C21 N3 C14 106.8(4) . . ?
C21 N3 C15 124.3(4) . . ?
C14 N3 C15 128.8(4) . . ?
C21 N6 C1 104.7(4) . . ?
C21 N6 H6 127.6 . . ?
C1 N6 H6 127.6 . . ?
C28 C33 C32 119.9(5) . . ?
C28 C33 H33 120.1 . . ?
C32 C33 H33 120.1 . . ?
C14 C1 N6 111.4(4) . . ?
C14 C1 C2 122.9(4) . . ?
N6 C1 C2 125.6(4) . . ?
C42 C41 C40 120.7(5) . . ?
C42 C41 H41 119.7 . . ?
C40 C41 H41 119.7 . . ?
C50 C51 C46 123.0(6) . . ?
C50 C51 C52 129.0(6) . . ?
C46 C51 C52 108.0(4) . . ?
C33 C28 C29 119.5(4) . . ?
C33 C28 C25 121.7(5) . . ?
C29 C28 C25 118.8(5) . . ?
C9 C8 C13 117.8(4) . . ?
C9 C8 C7 121.6(4) . . ?
C13 C8 C7 120.5(4) . . ?
C22 C23 C24 121.1(5) . . ?
C22 C23 H23 119.5 . . ?
C24 C23 H23 119.5 . . ?
C40 C52 C32 115.3(4) . . ?
C40 C52 C39 110.3(4) . . ?
C32 C52 C39 102.0(4) . . ?
C40 C52 C51 102.0(4) . . ?
C32 C52 C51 113.1(4) . . ?
C39 C52 C51 114.7(4) . . ?
C44 C45 C40 120.1(5) . . ?
C44 C45 C46 133.8(6) . . ?
C40 C45 C46 106.1(4) . . ?
C24 C25 C26 118.9(4) . . ?
C24 C25 C28 120.1(4) . . ?
C26 C25 C28 120.9(4) . . ?
C30 C31 C32 120.8(4) . . ?
C30 C31 C34 131.5(5) . . ?
C32 C31 C34 107.7(5) . . ?
N6 C21 N3 111.7(4) . . ?
N6 C21 C22 122.4(4) . . ?
N3 C21 C22 125.9(4) . . ?
C20 C15 C16 121.3(4) . . ?
C20 C15 N3 119.2(5) . . ?
C16 C15 N3 119.3(5) . . ?
C30 C29 C28 121.3(6) . . ?
C30 C29 H29 119.4 . . ?
C28 C29 H29 119.4 . . ?
C12 C13 C8 118.3(4) . . ?
C12 C13 C14 125.5(4) . . ?
C8 C13 C14 115.9(4) . . ?
C6 C7 C2 116.4(4) . . ?
C6 C7 C8 122.6(4) . . ?
C2 C7 C8 120.9(4) . . ?
C23 C22 C27 119.9(4) . . ?
C23 C22 C21 121.7(5) . . ?
C27 C22 C21 118.3(4) . . ?
C3 C2 C7 120.8(4) . . ?
C3 C2 C1 122.8(4) . . ?
C7 C2 C1 116.2(4) . . ?
C33 C32 C31 119.7(5) . . ?
C33 C32 C52 128.8(5) . . ?
C31 C32 C52 111.5(4) . . ?
C41 C40 C45 118.4(5) . . ?
C41 C40 C52 128.4(5) . . ?
C45 C40 C52 113.1(4) . . ?
C35 C34 C39 120.2(5) . . ?
C35 C34 C31 130.7(6) . . ?
C39 C34 C31 109.1(4) . . ?
C5 C6 C7 122.2(5) . . ?
C5 C6 H6A 118.9 . . ?
C7 C6 H6A 118.9 . . ?
C1 C14 N3 105.3(4) . . ?
C1 C14 C13 123.4(4) . . ?
N3 C14 C13 131.3(4) . . ?
C4 C3 C2 121.3(5) . . ?
C4 C3 H3 119.4 . . ?
C2 C3 H3 119.4 . . ?
C47 C46 C51 118.9(5) . . ?
C47 C46 C45 130.4(5) . . ?
C51 C46 C45 110.7(5) . . ?
C22 C27 C26 119.2(4) . . ?
C22 C27 H27 120.4 . . ?
C26 C27 H27 120.4 . . ?
C12 C11 C10 120.1(5) . . ?
C12 C11 H11 120.0 . . ?
C10 C11 H11 120.0 . . ?
C25 C26 C27 120.4(5) . . ?
C25 C26 H26 119.8 . . ?
C27 C26 H26 119.8 . . ?
C45 C44 C43 120.3(6) . . ?
C45 C44 H44 119.8 . . ?
C43 C44 H44 119.8 . . ?
C44 C43 C42 119.7(5) . . ?
C44 C43 H43 120.2 . . ?
C42 C43 H43 120.2 . . ?
C9 C10 C11 119.3(4) . . ?
C9 C10 H10 120.4 . . ?
C11 C10 H10 120.4 . . ?
C34 C35 C36 119.4(6) . . ?
C34 C35 H35 120.3 . . ?
C36 C35 H35 120.3 . . ?
C38 C39 C34 120.0(5) . . ?
C38 C39 C52 130.3(6) . . ?
C34 C39 C52 109.5(4) . . ?
C31 C30 C29 119.0(5) . . ?
C31 C30 H30 120.5 . . ?
C29 C30 H30 120.5 . . ?
C10 C9 C8 122.9(5) . . ?
C10 C9 H9 118.6 . . ?
C8 C9 H9 118.6 . . ?
C11 C12 C13 121.4(5) . . ?
C11 C12 H12 119.3 . . ?
C13 C12 H12 119.3 . . ?
C3 C4 C5 118.1(5) . . ?
C3 C4 H4 120.9 . . ?
C5 C4 H4 120.9 . . ?
C23 C24 C25 120.5(5) . . ?
C23 C24 H24 119.8 . . ?
C25 C24 H24 119.8 . . ?
C15 C20 C19 119.4(5) . . ?
C15 C20 H20 120.3 . . ?
C19 C20 H20 120.3 . . ?
C41 C42 C43 120.8(5) . . ?
C41 C42 H42 119.6 . . ?
C43 C42 H42 119.6 . . ?
C48 C47 C46 118.3(6) . . ?
C48 C47 H47 120.8 . . ?
C46 C47 H47 120.8 . . ?
C18 C17 C16 118.8(6) . . ?
C18 C17 H17 120.6 . . ?
C16 C17 H17 120.6 . . ?
C38 C37 C36 120.2(5) . . ?
C38 C37 H37 119.9 . . ?
C36 C37 H37 119.9 . . ?
C15 C16 C17 119.4(6) . . ?
C15 C16 H16 120.3 . . ?
C17 C16 H16 120.3 . . ?
C39 C38 C37 120.0(6) . . ?
C39 C38 H38 120.0 . . ?
C37 C38 H38 120.0 . . ?
C51 C50 C49 117.1(6) . . ?
C51 C50 H50 121.4 . . ?
C49 C50 H50 121.4 . . ?
C6 C5 C4 120.8(5) . . ?
C6 C5 H5 119.6 . . ?
C4 C5 H5 119.6 . . ?
C35 C36 C37 120.2(5) . . ?
C35 C36 H36 119.9 . . ?
C37 C36 H36 119.9 . . ?
C47 C48 C49 122.8(6) . . ?
C47 C48 H48 118.6 . . ?
C49 C48 H48 118.6 . . ?
C18 C19 C20 119.6(6) . . ?
C18 C19 H19 120.2 . . ?
C20 C19 H19 120.2 . . ?
C48 C49 C50 119.9(5) . . ?
C48 C49 H49 120.1 . . ?
C50 C49 H49 120.1 . . ?
C19 C18 C17 121.4(5) . . ?
C19 C18 H18 119.3 . . ?
C17 C18 H18 119.3 . . ?
Cl1 C53 Cl2 121.8(6) . . ?
Cl1 C53 H53A 106.9 . . ?
Cl2 C53 H53A 106.9 . . ?
Cl1 C53 H53B 106.9 . . ?
Cl2 C53 H53B 106.9 . . ?
H53A C53 H53B 106.7 . . ?

loop_
_geom_bond_atom_site_label_1
_geom_bond_atom_site_label_2
_geom_bond_distance
_geom_bond_site_symmetry_2
_geom_bond_publ_flag
N3 C21 1.370(6) . ?
N3 C14 1.406(6) . ?
N3 C15 1.441(6) . ?
N6 C21 1.336(6) . ?
N6 C1 1.391(6) . ?
N6 H6 0.8800 . ?
C33 C28 1.388(8) . ?
C33 C32 1.393(6) . ?
C33 H33 0.9500 . ?
C1 C14 1.359(6) . ?
C1 C2 1.431(6) . ?
C41 C42 1.345(7) . ?
C41 C40 1.402(6) . ?
C41 H41 0.9500 . ?
C51 C50 1.355(7) . ?
C51 C46 1.426(8) . ?
C51 C52 1.563(7) . ?
C28 C29 1.401(8) . ?
C28 C25 1.493(6) . ?
C8 C9 1.390(7) . ?
C8 C13 1.427(6) . ?
C8 C7 1.472(6) . ?
C23 C22 1.362(7) . ?
C23 C24 1.380(7) . ?
C23 H23 0.9500 . ?
C52 C40 1.478(7) . ?
C52 C32 1.514(8) . ?
C52 C39 1.532(6) . ?
C45 C44 1.361(7) . ?
C45 C40 1.431(8) . ?
C45 C46 1.465(6) . ?
C25 C24 1.381(7) . ?
C25 C26 1.390(7) . ?
C31 C30 1.373(9) . ?
C31 C32 1.415(8) . ?
C31 C34 1.470(6) . ?
C21 C22 1.484(6) . ?
C15 C20 1.376(8) . ?
C15 C16 1.382(8) . ?
C29 C30 1.394(7) . ?
C29 H29 0.9500 . ?
C13 C12 1.410(7) . ?
C13 C14 1.434(6) . ?
C7 C6 1.409(7) . ?
C7 C2 1.419(7) . ?
C22 C27 1.391(7) . ?
C2 C3 1.395(7) . ?
C34 C35 1.383(7) . ?
C34 C39 1.428(8) . ?
C6 C5 1.361(7) . ?
C6 H6A 0.9500 . ?
C3 C4 1.377(7) . ?
C3 H3 0.9500 . ?
C46 C47 1.411(8) . ?
C27 C26 1.403(6) . ?
C27 H27 0.9500 . ?
C11 C12 1.364(7) . ?
C11 C10 1.397(7) . ?
C11 H11 0.9500 . ?
C26 H26 0.9500 . ?
C44 C43 1.388(8) . ?
C44 H44 0.9500 . ?
C43 C42 1.407(9) . ?
C43 H43 0.9500 . ?
C10 C9 1.362(7) . ?
C10 H10 0.9500 . ?
C35 C36 1.388(8) . ?
C35 H35 0.9500 . ?
C39 C38 1.369(7) . ?
C30 H30 0.9500 . ?
C9 H9 0.9500 . ?
C12 H12 0.9500 . ?
C4 C5 1.414(8) . ?
C4 H4 0.9500 . ?
C24 H24 0.9500 . ?
C20 C19 1.404(7) . ?
C20 H20 0.9500 . ?
C42 H42 0.9500 . ?
C47 C48 1.354(8) . ?
C47 H47 0.9500 . ?
C17 C18 1.382(9) . ?
C17 C16 1.413(7) . ?
C17 H17 0.9500 . ?
C37 C38 1.387(8) . ?
C37 C36 1.413(10) . ?
C37 H37 0.9500 . ?
C16 H16 0.9500 . ?
C38 H38 0.9500 . ?
C50 C49 1.426(9) . ?
C50 H50 0.9500 . ?
C5 H5 0.9500 . ?
C36 H36 0.9500 . ?
C48 C49 1.402(10) . ?
C48 H48 0.9500 . ?
C19 C18 1.378(9) . ?
C19 H19 0.9500 . ?
C49 H49 0.9500 . ?
C18 H18 0.9500 . ?
Cl1 C53 1.660(9) . ?
Cl2 C53 1.661(10) . ?
C53 H53A 0.9900 . ?
C53 H53B 0.9900 . ?

loop_
_geom_torsion_atom_site_label_1
_geom_torsion_atom_site_label_2
_geom_torsion_atom_site_label_3
_geom_torsion_atom_site_label_4
_geom_torsion
_geom_torsion_site_symmetry_1
_geom_torsion_site_symmetry_2
_geom_torsion_site_symmetry_3
_geom_torsion_site_symmetry_4
_geom_torsion_publ_flag
C21 N6 C1 C14 -4.2(6) . . . . ?
C21 N6 C1 C2 179.4(5) . . . . ?
C32 C33 C28 C29 0.9(7) . . . . ?
C32 C33 C28 C25 -179.4(4) . . . . ?
C50 C51 C52 C40 -174.5(5) . . . . ?
C46 C51 C52 C40 2.8(5) . . . . ?
C50 C51 C52 C32 -50.0(6) . . . . ?
C46 C51 C52 C32 127.3(4) . . . . ?
C50 C51 C52 C39 66.4(7) . . . . ?
C46 C51 C52 C39 -116.4(5) . . . . ?
C33 C28 C25 C24 129.6(6) . . . . ?
C29 C28 C25 C24 -50.7(7) . . . . ?
C33 C28 C25 C26 -50.9(7) . . . . ?
C29 C28 C25 C26 128.8(6) . . . . ?
C1 N6 C21 N3 3.3(6) . . . . ?
C1 N6 C21 C22 -176.8(5) . . . . ?
C14 N3 C21 N6 -1.3(6) . . . . ?
C15 N3 C21 N6 176.0(5) . . . . ?
C14 N3 C21 C22 178.8(5) . . . . ?
C15 N3 C21 C22 -3.8(9) . . . . ?
C21 N3 C15 C20 -60.6(7) . . . . ?
C14 N3 C15 C20 116.2(6) . . . . ?
C21 N3 C15 C16 114.6(6) . . . . ?
C14 N3 C15 C16 -68.7(7) . . . . ?
C33 C28 C29 C30 0.4(7) . . . . ?
C25 C28 C29 C30 -179.3(4) . . . . ?
C9 C8 C13 C12 6.1(8) . . . . ?
C7 C8 C13 C12 -177.8(5) . . . . ?
C9 C8 C13 C14 179.7(5) . . . . ?
C7 C8 C13 C14 -4.2(8) . . . . ?
C9 C8 C7 C6 -2.6(9) . . . . ?
C13 C8 C7 C6 -178.5(5) . . . . ?
C9 C8 C7 C2 -178.1(5) . . . . ?
C13 C8 C7 C2 6.0(8) . . . . ?
C24 C23 C22 C27 1.5(9) . . . . ?
C24 C23 C22 C21 -174.4(5) . . . . ?
N6 C21 C22 C23 139.3(6) . . . . ?
N3 C21 C22 C23 -40.9(8) . . . . ?
N6 C21 C22 C27 -36.7(8) . . . . ?
N3 C21 C22 C27 143.2(5) . . . . ?
C6 C7 C2 C3 3.5(8) . . . . ?
C8 C7 C2 C3 179.3(5) . . . . ?
C6 C7 C2 C1 179.4(5) . . . . ?
C8 C7 C2 C1 -4.9(8) . . . . ?
C14 C1 C2 C3 178.3(6) . . . . ?
N6 C1 C2 C3 -5.7(9) . . . . ?
C14 C1 C2 C7 2.5(8) . . . . ?
N6 C1 C2 C7 178.5(5) . . . . ?
C28 C33 C32 C31 -1.4(7) . . . . ?
C28 C33 C32 C52 -178.8(4) . . . . ?
C30 C31 C32 C33 0.6(7) . . . . ?
C34 C31 C32 C33 -179.3(4) . . . . ?
C30 C31 C32 C52 178.4(4) . . . . ?
C34 C31 C32 C52 -1.4(5) . . . . ?
C40 C52 C32 C33 61.5(7) . . . . ?
C39 C52 C32 C33 -179.0(4) . . . . ?
C51 C52 C32 C33 -55.3(6) . . . . ?
C40 C52 C32 C31 -116.1(5) . . . . ?
C39 C52 C32 C31 3.4(5) . . . . ?
C51 C52 C32 C31 127.1(4) . . . . ?
C42 C41 C40 C45 -0.8(7) . . . . ?
C42 C41 C40 C52 176.8(5) . . . . ?
C44 C45 C40 C41 1.6(7) . . . . ?
C46 C45 C40 C41 -178.3(4) . . . . ?
C44 C45 C40 C52 -176.4(4) . . . . ?
C46 C45 C40 C52 3.7(5) . . . . ?
C32 C52 C40 C41 55.3(6) . . . . ?
C39 C52 C40 C41 -59.5(7) . . . . ?
C51 C52 C40 C41 178.3(4) . . . . ?
C32 C52 C40 C45 -126.9(5) . . . . ?
C39 C52 C40 C45 118.2(5) . . . . ?
C51 C52 C40 C45 -4.0(5) . . . . ?
C30 C31 C34 C35 -3.3(9) . . . . ?
C32 C31 C34 C35 176.5(5) . . . . ?
C30 C31 C34 C39 178.8(5) . . . . ?
C32 C31 C34 C39 -1.4(5) . . . . ?
C2 C7 C6 C5 -4.5(9) . . . . ?
C8 C7 C6 C5 179.8(6) . . . . ?
N6 C1 C14 N3 3.4(6) . . . . ?
C2 C1 C14 N3 179.9(5) . . . . ?
N6 C1 C14 C13 -177.6(5) . . . . ?
C2 C1 C14 C13 -1.1(9) . . . . ?
C21 N3 C14 C1 -1.3(6) . . . . ?
C15 N3 C14 C1 -178.5(5) . . . . ?
C21 N3 C14 C13 179.8(6) . . . . ?
C15 N3 C14 C13 2.6(10) . . . . ?
C12 C13 C14 C1 175.0(6) . . . . ?
C8 C13 C14 C1 1.9(8) . . . . ?
C12 C13 C14 N3 -6.3(10) . . . . ?
C8 C13 C14 N3 -179.4(5) . . . . ?
C7 C2 C3 C4 -4.1(9) . . . . ?
C1 C2 C3 C4 -179.6(6) . . . . ?
C50 C51 C46 C47 -0.8(7) . . . . ?
C52 C51 C46 C47 -178.3(4) . . . . ?
C50 C51 C46 C45 176.7(5) . . . . ?
C52 C51 C46 C45 -0.8(5) . . . . ?
C44 C45 C46 C47 -4.4(9) . . . . ?
C40 C45 C46 C47 175.5(5) . . . . ?
C44 C45 C46 C51 178.4(5) . . . . ?
C40 C45 C46 C51 -1.7(5) . . . . ?
C23 C22 C27 C26 -1.4(8) . . . . ?
C21 C22 C27 C26 174.6(5) . . . . ?
C24 C25 C26 C27 2.7(8) . . . . ?
C28 C25 C26 C27 -176.8(5) . . . . ?
C22 C27 C26 C25 -0.7(8) . . . . ?
C40 C45 C44 C43 -1.4(7) . . . . ?
C46 C45 C44 C43 178.6(5) . . . . ?
C45 C44 C43 C42 0.3(8) . . . . ?
C12 C11 C10 C9 -2.4(9) . . . . ?
C39 C34 C35 C36 -0.3(7) . . . . ?
C31 C34 C35 C36 -178.0(5) . . . . ?
C35 C34 C39 C38 0.5(7) . . . . ?
C31 C34 C39 C38 178.7(4) . . . . ?
C35 C34 C39 C52 -174.5(4) . . . . ?
C31 C34 C39 C52 3.7(5) . . . . ?
C40 C52 C39 C38 -55.6(7) . . . . ?
C32 C52 C39 C38 -178.6(5) . . . . ?
C51 C52 C39 C38 58.8(7) . . . . ?
C40 C52 C39 C34 118.8(5) . . . . ?
C32 C52 C39 C34 -4.2(5) . . . . ?
C51 C52 C39 C34 -126.8(5) . . . . ?
C32 C31 C30 C29 0.7(7) . . . . ?
C34 C31 C30 C29 -179.5(5) . . . . ?
C28 C29 C30 C31 -1.2(7) . . . . ?
C11 C10 C9 C8 3.7(9) . . . . ?
C13 C8 C9 C10 -5.6(9) . . . . ?
C7 C8 C9 C10 178.4(6) . . . . ?
C10 C11 C12 C13 3.2(9) . . . . ?
C8 C13 C12 C11 -5.1(9) . . . . ?
C14 C13 C12 C11 -178.1(6) . . . . ?
C2 C3 C4 C5 5.1(10) . . . . ?
C22 C23 C24 C25 0.5(9) . . . . ?
C26 C25 C24 C23 -2.6(8) . . . . ?
C28 C25 C24 C23 176.9(5) . . . . ?
C16 C15 C20 C19 1.0(8) . . . . ?
N3 C15 C20 C19 176.0(5) . . . . ?
C40 C41 C42 C43 -0.2(7) . . . . ?
C44 C43 C42 C41 0.5(8) . . . . ?
C51 C46 C47 C48 0.2(7) . . . . ?
C45 C46 C47 C48 -176.8(5) . . . . ?
C20 C15 C16 C17 -2.5(7) . . . . ?
N3 C15 C16 C17 -177.5(4) . . . . ?
C18 C17 C16 C15 3.0(8) . . . . ?
C34 C39 C38 C37 -1.5(7) . . . . ?
C52 C39 C38 C37 172.3(5) . . . . ?
C36 C37 C38 C39 2.3(8) . . . . ?
C46 C51 C50 C49 -0.3(8) . . . . ?
C52 C51 C50 C49 176.6(5) . . . . ?
C7 C6 C5 C4 5.8(10) . . . . ?
C3 C4 C5 C6 -6.0(10) . . . . ?
C34 C35 C36 C37 1.0(8) . . . . ?
C38 C37 C36 C35 -2.0(8) . . . . ?
C46 C47 C48 C49 1.7(8) . . . . ?
C15 C20 C19 C18 -0.1(9) . . . . ?
C47 C48 C49 C50 -3.0(9) . . . . ?
C51 C50 C49 C48 2.2(8) . . . . ?
C20 C19 C18 C17 0.6(9) . . . . ?
C16 C17 C18 C19 -2.1(9) . . . . ?
